data_7128222
loop_
_publ_author_name
'Ward, Jas S.'
'Frontera, Antonio'
'Rissanen, Kari'

_publ_section_title
;
 Nucleophilic iodonium interactions (NIIs) in 2-coordinate iodine(I) and
 silver(I) complexes.
;
_journal_issue 41
_journal_name_full 'Chemical communications (Cambridge, England)'
_journal_page_first 5094
_journal_page_last 5097
_journal_paper_doi 10.1039/d1cc01505b
_journal_volume 57
_journal_year 2021
_chemical_formula_moiety 'C14 H18 I N2, F6 P'
_chemical_formula_sum 'C14 H18 F6 I N2 P'
_chemical_formula_weight 486.17
_space_group_crystal_system monoclinic
_space_group_IT_number 15
_space_group_name_Hall '-C 2yc'
_space_group_name_H-M_alt 'C 1 2/c 1'
_atom_sites_solution_hydrogens geom
_atom_sites_solution_primary dual
_audit_creation_date 2020-12-01
_audit_creation_method
;
Olex2 1.2
(compiled 2018.05.29 svn.r3508 for OlexSys, GUI svn.r5506)
;
_audit_update_record
;
2021-02-24 deposited with the CCDC.	2021-04-20 downloaded from the CCDC.
;
_cell_angle_alpha 90
_cell_angle_beta 109.149(2)
_cell_angle_gamma 90
_cell_formula_units_Z 4
_cell_length_a 11.7938(3)
_cell_length_b 10.2841(2)
_cell_length_c 15.1354(3)
_cell_measurement_reflns_used 2854
_cell_measurement_temperature 120.01(10)
_cell_measurement_theta_max 76.4740
_cell_measurement_theta_min 5.8280
_cell_volume 1734.18(7)
_computing_cell_refinement 'CrysAlisPro 1.171.40.84a (Rigaku OD, 2020)'
_computing_data_collection 'CrysAlisPro 1.171.40.84a (Rigaku OD, 2020)'
_computing_data_reduction 'CrysAlisPro 1.171.40.84a (Rigaku OD, 2020)'
_computing_molecular_graphics 'Olex2 (Dolomanov et al., 2009)'
_computing_publication_material 'Olex2 (Dolomanov et al., 2009)'
_computing_structure_refinement 'ShelXL (Sheldrick, 2015)'
_computing_structure_solution 'ShelXT (Sheldrick, 2015)'
_diffrn_ambient_environment N~2~
_diffrn_ambient_temperature 120.01(10)
_diffrn_detector 'CCD plate'
_diffrn_detector_area_resol_mean 5.1977
_diffrn_detector_type Atlas
_diffrn_measured_fraction_theta_full 0.996
_diffrn_measured_fraction_theta_max 0.994
_diffrn_measurement_details
;
List of Runs (angles in degrees, time in seconds):

  # Type    Start    End  Width  t~exp~   \w     \q     \k     \f   Frames
#--------------------------------------------------------------------------
  1  \w   -116.00  -3.00   1.00    1.00    --  -41.90 -19.00-180.00  113
  2  \w      9.00  58.00   1.00    1.00    --   41.90 -99.00  60.00   49
  3  \w     48.00  97.00   1.00    1.00    --   41.90-125.00  60.00   49
  4  \w    106.00 178.00   1.00    1.00    --  112.00 111.00  60.00   72
  5  \w     40.00 109.00   1.00    1.00    --  112.00-111.00   0.00   69
  6  \w     36.00  69.00   1.00    1.00    --  112.00 -30.00  30.00   33
  7  \w     60.00 129.00   1.00    1.00    --  112.00 -61.00  60.00   69
  8  \w    100.00 140.00   1.00    1.00    --  112.00 -30.00  30.00   40
  9  \w     67.00 105.00   1.00    1.00    --  112.00-111.00  90.00   38
 10  \w     88.00 174.00   1.00    1.00    --  112.00  45.00-150.00   86
;
_diffrn_measurement_device 'four-circle diffractometer'
_diffrn_measurement_device_type 'SuperNova, Dual, Cu at home/near, Atlas'
_diffrn_measurement_method '\w scans'
_diffrn_orient_matrix_type 'CrysAlisPro convention (1999,Acta A55,543-557)'
_diffrn_orient_matrix_UB_11 -0.0006419000
_diffrn_orient_matrix_UB_12 0.1497770000
_diffrn_orient_matrix_UB_13 -0.0023545000
_diffrn_orient_matrix_UB_21 0.1376579000
_diffrn_orient_matrix_UB_22 0.0004702000
_diffrn_orient_matrix_UB_23 0.0260620000
_diffrn_orient_matrix_UB_31 -0.0123738000
_diffrn_orient_matrix_UB_32 -0.0031743000
_diffrn_orient_matrix_UB_33 -0.1045519000
_diffrn_radiation_monochromator mirror
_diffrn_radiation_probe x-ray
_diffrn_radiation_type CuK\a
_diffrn_radiation_wavelength 1.54184
_diffrn_reflns_av_R_equivalents 0.0189
_diffrn_reflns_av_unetI/netI 0.0234
_diffrn_reflns_Laue_measured_fraction_full 0.996
_diffrn_reflns_Laue_measured_fraction_max 0.994
_diffrn_reflns_limit_h_max 14
_diffrn_reflns_limit_h_min -14
_diffrn_reflns_limit_k_max 12
_diffrn_reflns_limit_k_min -12
_diffrn_reflns_limit_l_max 11
_diffrn_reflns_limit_l_min -18
_diffrn_reflns_number 3069
_diffrn_reflns_point_group_measured_fraction_full 0.996
_diffrn_reflns_point_group_measured_fraction_max 0.994
_diffrn_reflns_theta_full 67.684
_diffrn_reflns_theta_max 72.069
_diffrn_reflns_theta_min 5.855
_diffrn_source 'micro-focus sealed X-ray tube'
_diffrn_source_type 'SuperNova (Cu) X-ray Source'
_exptl_absorpt_coefficient_mu 15.958
_exptl_absorpt_correction_T_max 0.543
_exptl_absorpt_correction_T_min 0.104
_exptl_absorpt_correction_type gaussian
_exptl_absorpt_process_details
;
CrysAlisPro 1.171.40.84a (Rigaku Oxford Diffraction, 2020)
Numerical absorption correction based on gaussian integration over
a multifaceted crystal model
Empirical absorption correction using spherical harmonics,
implemented in SCALE3 ABSPACK scaling algorithm.
;
_exptl_crystal_colour colourless
_exptl_crystal_colour_primary colourless
_exptl_crystal_density_diffrn 1.862
_exptl_crystal_description block
_exptl_crystal_F_000 952
_exptl_crystal_recrystallization_method 'Re-crystallisation from solvent: DCM/pentane'
_exptl_crystal_size_max 0.247
_exptl_crystal_size_mid 0.196
_exptl_crystal_size_min 0.119
_refine_diff_density_max 0.392
_refine_diff_density_min -0.698
_refine_diff_density_rms 0.107
_refine_ls_extinction_method none
_refine_ls_goodness_of_fit_ref 1.085
_refine_ls_hydrogen_treatment constr
_refine_ls_matrix_type full
_refine_ls_number_parameters 111
_refine_ls_number_reflns 1712
_refine_ls_number_restraints 0
_refine_ls_restrained_S_all 1.085
_refine_ls_R_factor_all 0.0212
_refine_ls_R_factor_gt 0.0210
_refine_ls_shift/su_max 0.001
_refine_ls_shift/su_mean 0.000
_refine_ls_structure_factor_coef Fsqd
_refine_ls_weighting_details 'w=1/[\s^2^(Fo^2^)+(0.0362P)^2^] where P=(Fo^2^+2Fc^2^)/3'
_refine_ls_weighting_scheme calc
_refine_ls_wR_factor_gt 0.0538
_refine_ls_wR_factor_ref 0.0542
_reflns_Friedel_coverage 0.000
_reflns_number_gt 1686
_reflns_number_total 1712
_reflns_threshold_expression 'I > 2\s(I)'
_cod_data_source_file d1cc01505b2.cif
_cod_data_source_block 7b
_cod_depositor_comments 'Adding full bibliography for 7128218--7128225.cif.'
_cod_database_code 7128222
_shelxl_version_number 2014/6
_shelx_space_group_comment
;
The symmetry employed for this shelxl refinement is uniquely defined
by the following loop, which should always be used as a source of
symmetry information in preference to the above space-group names.
They are only intended as comments.
;
_reflns_odcompleteness_completeness 99.07
_reflns_odcompleteness_iscentric 1
_reflns_odcompleteness_theta 71.98
_olex2_refinement_description
;
1. Fixed Uiso
 At 1.2 times of:
  All C(H) groups, All C(H,H) groups
 At 1.5 times of:
  All C(H,H,H) groups
2.a Secondary CH2 refined with riding coordinates:
 C7(H7A,H7B)
2.b Aromatic/amide H refined with riding coordinates:
 C3(H3), C4(H4), C5(H5), C6(H6)
2.c Idealised Me refined as rotating group:
 C8(H8A,H8B,H8C)
;
_ins_header
;
TITL OHD160_numabs in C2/c 
REM C2/c (#15 in standard setting)
CELL 1.54184  11.793845  10.284133  15.135396  90.0000 109.1490  90.0000
ZERR    4.00   0.000262   0.000197   0.000329   0.0000   0.0025   0.0000
LATT  7
SYMM -x, y,-z+1/2 
SFAC C H N F P I
UNIT 56.00 72.00 8.00 24.00 4.00 4.00
TREF
HKLF 4
END
;
_olex2_submission_special_instructions 'No special instructions were received'
_oxdiff_exptl_absorpt_empirical_details
;
Empirical correction (ABSPACK) includes:
- Absorption correction using spherical harmonics
- Frame scaling
;
_oxdiff_exptl_absorpt_empirical_full_max 1.392
_oxdiff_exptl_absorpt_empirical_full_min 0.774

loop_
_space_group_symop_operation_xyz
'x, y, z'
'-x, y, -z+1/2'
'x+1/2, y+1/2, z'
'-x+1/2, y+1/2, -z+1/2'
'-x, -y, -z'
'x, -y, z-1/2'
'-x+1/2, -y+1/2, -z'
'x+1/2, -y+1/2, z-1/2'

loop_
_atom_site_label
_atom_site_type_symbol
_atom_site_fract_x
_atom_site_fract_y
_atom_site_fract_z
_atom_site_U_iso_or_equiv
_atom_site_adp_type
_atom_site_occupancy
_atom_site_site_symmetry_order
_atom_site_calc_flag
_atom_site_refinement_flags_posn
_atom_site_refinement_flags_adp
_atom_site_refinement_flags_occupancy
_atom_site_disorder_assembly
_atom_site_disorder_group
I1 I 0.5000 0.60445(2) 0.2500 0.01801(8) Uani 1 2 d S T P . .
P101 P 1.0000 0.44184(8) 0.7500 0.02099(17) Uani 1 2 d S T P . .
F102 F 0.95596(15) 0.44247(17) 0.63789(10) 0.0328(3) Uani 1 1 d . . . . .
F103 F 0.90430(15) 0.5533(2) 0.74761(12) 0.0408(4) Uani 1 1 d . . . . .
F104 F 0.9021(2) 0.3350(2) 0.74799(14) 0.0626(7) Uani 1 1 d . . . . .
N1 N 0.58150(18) 0.61673(19) 0.40805(15) 0.0193(4) Uani 1 1 d . . . . .
C2 C 0.63436(19) 0.5169(2) 0.46491(16) 0.0195(4) Uani 1 1 d . . . . .
C3 C 0.6761(2) 0.5353(3) 0.56144(16) 0.0231(5) Uani 1 1 d . . . . .
H3 H 0.7125 0.4670 0.6008 0.028 Uiso 1 1 calc R . . . .
C4 C 0.6634(2) 0.6549(3) 0.59877(17) 0.0262(5) Uani 1 1 d . . . . .
H4 H 0.6909 0.6675 0.6632 0.031 Uiso 1 1 calc R . . . .
C5 C 0.6091(2) 0.7564(3) 0.53919(17) 0.0249(5) Uani 1 1 d . . . . .
H5 H 0.5998 0.8376 0.5629 0.030 Uiso 1 1 calc R . . . .
C6 C 0.5696(2) 0.7339(2) 0.44442(17) 0.0224(5) Uani 1 1 d . . . . .
H6 H 0.5336 0.8014 0.4041 0.027 Uiso 1 1 calc R . . . .
C7 C 0.6509(2) 0.3896(2) 0.42220(19) 0.0224(5) Uani 1 1 d . . . . .
H7A H 0.5814 0.3725 0.3676 0.027 Uiso 1 1 calc R . . . .
H7B H 0.6570 0.3201 0.4669 0.027 Uiso 1 1 calc R . . . .
C8 C 0.7644(2) 0.3914(2) 0.39364(19) 0.0251(5) Uani 1 1 d . . . . .
H8A H 0.7594 0.4617 0.3508 0.038 Uiso 1 1 calc GR . . . .
H8B H 0.7711 0.3105 0.3641 0.038 Uiso 1 1 calc GR . . . .
H8C H 0.8336 0.4032 0.4482 0.038 Uiso 1 1 calc GR . . . .

loop_
_atom_site_aniso_label
_atom_site_aniso_U_11
_atom_site_aniso_U_22
_atom_site_aniso_U_33
_atom_site_aniso_U_23
_atom_site_aniso_U_13
_atom_site_aniso_U_12
I1 0.02037(11) 0.01719(12) 0.01537(12) 0.000 0.00436(8) 0.000
P101 0.0271(4) 0.0202(4) 0.0162(4) 0.000 0.0078(3) 0.000
F102 0.0403(8) 0.0412(9) 0.0161(7) -0.0004(6) 0.0083(6) 0.0093(7)
F103 0.0329(8) 0.0540(11) 0.0338(9) -0.0103(8) 0.0087(7) 0.0151(8)
F104 0.0881(16) 0.0591(14) 0.0364(10) -0.0065(9) 0.0147(10) -0.0515(13)
N1 0.0183(9) 0.0205(10) 0.0194(10) -0.0008(7) 0.0064(8) -0.0009(7)
C2 0.0163(9) 0.0223(11) 0.0194(10) 0.0006(9) 0.0051(8) -0.0025(8)
C3 0.0201(10) 0.0290(12) 0.0186(11) 0.0037(10) 0.0045(9) 0.0016(9)
C4 0.0225(11) 0.0377(15) 0.0183(11) -0.0030(10) 0.0068(9) -0.0009(10)
C5 0.0224(10) 0.0279(12) 0.0252(12) -0.0064(10) 0.0091(9) -0.0001(9)
C6 0.0224(10) 0.0211(11) 0.0242(11) -0.0015(9) 0.0084(9) 0.0007(9)
C7 0.0238(12) 0.0195(12) 0.0228(12) 0.0019(8) 0.0063(10) -0.0003(8)
C8 0.0247(12) 0.0241(13) 0.0261(13) -0.0032(9) 0.0080(10) 0.0026(8)

loop_
_atom_type_symbol
_atom_type_description
_atom_type_scat_dispersion_real
_atom_type_scat_dispersion_imag
_atom_type_scat_source
C C 0.0181 0.0091 'International Tables Vol C Tables 4.2.6.8 and 6.1.1.4'
H H 0.0000 0.0000 'International Tables Vol C Tables 4.2.6.8 and 6.1.1.4'
F F 0.0727 0.0534 'International Tables Vol C Tables 4.2.6.8 and 6.1.1.4'
I I -0.3257 6.8362 'International Tables Vol C Tables 4.2.6.8 and 6.1.1.4'
N N 0.0311 0.0180 'International Tables Vol C Tables 4.2.6.8 and 6.1.1.4'
P P 0.2955 0.4335 'International Tables Vol C Tables 4.2.6.8 and 6.1.1.4'

loop_
_exptl_crystal_face_index_h
_exptl_crystal_face_index_k
_exptl_crystal_face_index_l
_exptl_crystal_face_perp_dist
-7 0 0 0.0508
7 -1 -6 0.0273
1 0 9 0.0731
-1 -6 3 0.0962
1 7 0 0.1229
2 0 -10 0.0983
2 5 -6 0.1351
-1 4 8 0.0996
1 4 7 0.0896
3 6 0 0.1196
6 2 2 0.0761
-4 5 0 0.1032
3 -6 -1 0.1023
0 -3 8 0.0927

loop_
_geom_angle_atom_site_label_1
_geom_angle_atom_site_label_2
_geom_angle_atom_site_label_3
_geom_angle
_geom_angle_site_symmetry_1
_geom_angle_site_symmetry_3
_geom_angle_publ_flag
N1 I1 N1 173.62(10) . 2_655 ?
F102 P101 F102 179.54(14) 2_756 . ?
F103 P101 F102 90.13(9) . 2_756 ?
F103 P101 F102 89.54(8) . . ?
F103 P101 F102 90.13(9) 2_756 . ?
F103 P101 F102 89.54(9) 2_756 2_756 ?
F103 P101 F103 88.53(15) . 2_756 ?
F104 P101 F102 90.23(9) . 2_756 ?
F104 P101 F102 90.08(10) 2_756 2_756 ?
F104 P101 F102 90.23(9) 2_756 . ?
F104 P101 F102 90.08(10) . . ?
F104 P101 F103 89.55(13) . . ?
F104 P101 F103 178.06(13) . 2_756 ?
F104 P101 F103 89.55(13) 2_756 2_756 ?
F104 P101 F103 178.06(14) 2_756 . ?
F104 P101 F104 92.4(2) . 2_756 ?
C2 N1 I1 125.13(16) . . ?
C6 N1 I1 114.47(16) . . ?
C6 N1 C2 120.3(2) . . ?
N1 C2 C3 119.6(2) . . ?
N1 C2 C7 119.1(2) . . ?
C3 C2 C7 121.3(2) . . ?
C2 C3 H3 120.0 . . ?
C4 C3 C2 120.1(2) . . ?
C4 C3 H3 120.0 . . ?
C3 C4 H4 120.3 . . ?
C3 C4 C5 119.4(2) . . ?
C5 C4 H4 120.3 . . ?
C4 C5 H5 120.7 . . ?
C6 C5 C4 118.5(2) . . ?
C6 C5 H5 120.7 . . ?
N1 C6 C5 122.0(2) . . ?
N1 C6 H6 119.0 . . ?
C5 C6 H6 119.0 . . ?
C2 C7 H7A 109.4 . . ?
C2 C7 H7B 109.4 . . ?
C2 C7 C8 111.04(19) . . ?
H7A C7 H7B 108.0 . . ?
C8 C7 H7A 109.4 . . ?
C8 C7 H7B 109.4 . . ?
C7 C8 H8A 109.5 . . ?
C7 C8 H8B 109.5 . . ?
C7 C8 H8C 109.5 . . ?
H8A C8 H8B 109.5 . . ?
H8A C8 H8C 109.5 . . ?
H8B C8 H8C 109.5 . . ?

loop_
_geom_bond_atom_site_label_1
_geom_bond_atom_site_label_2
_geom_bond_distance
_geom_bond_site_symmetry_2
_geom_bond_publ_flag
I1 N1 2.270(2) . ?
I1 N1 2.270(2) 2_655 ?
P101 F102 1.6033(14) 2_756 ?
P101 F102 1.6033(14) . ?
P101 F103 1.6009(17) . ?
P101 F103 1.6010(17) 2_756 ?
P101 F104 1.5872(19) 2_756 ?
P101 F104 1.5872(19) . ?
N1 C2 1.353(3) . ?
N1 C6 1.351(3) . ?
C2 C3 1.393(3) . ?
C2 C7 1.501(3) . ?
C3 H3 0.9300 . ?
C3 C4 1.382(4) . ?
C4 H4 0.9300 . ?
C4 C5 1.390(4) . ?
C5 H5 0.9300 . ?
C5 C6 1.375(3) . ?
C6 H6 0.9300 . ?
C7 H7A 0.9700 . ?
C7 H7B 0.9700 . ?
C7 C8 1.536(3) . ?
C8 H8A 0.9600 . ?
C8 H8B 0.9600 . ?
C8 H8C 0.9600 . ?

loop_
_exptl_oxdiff_crystal_face_indexfrac_h
_exptl_oxdiff_crystal_face_indexfrac_k
_exptl_oxdiff_crystal_face_indexfrac_l
_exptl_oxdiff_crystal_face_x
_exptl_oxdiff_crystal_face_y
_exptl_oxdiff_crystal_face_z
-7.3241 0.4994 0.4573 0.0784 -0.9961 0.0412
7.2539 -0.5024 -5.9428 -0.0659 0.8434 0.5332
0.6782 -0.0334 8.9567 -0.0265 0.3268 -0.9447
-1.1519 -6.2719 3.3296 -0.9465 -0.0747 -0.3140
0.6401 6.6494 -0.4909 0.9967 0.0784 0.0223
1.8421 -0.3167 -9.7699 -0.0256 -0.0012 0.9997
1.6459 5.0334 -6.4453 0.7680 0.0610 0.6375
-1.1286 4.1048 7.6658 0.5975 0.0464 -0.8005
0.8249 3.8299 7.1888 0.5562 0.3027 -0.7740
3.4901 5.8747 -0.2431 0.8782 0.4769 -0.0364
6.0017 2.1645 2.3917 0.3147 0.8895 -0.3312
-4.4318 5.2732 -0.0249 0.7927 -0.6082 0.0407
2.6416 -6.2667 -1.1011 -0.9377 0.3320 0.1023
-0.0042 -2.9965 7.9968 -0.4676 0.2064 -0.8265
